data_2226481
loop_
_publ_author_name
'Zeng, Li'
'Zhou, Xiao-Si'
'Lv, Li-Hua'
'Li, Geng-Xi'

_publ_section_title
;
 (<i>E</i>)-<i>N</i>'-(3-Nitrobenzylidene)-4-(8-quinolyloxy)butanohydrazide
;
_journal_coeditor_code HB5488
_journal_issue 7
_journal_name_full 'Acta Crystallographica Section E'
_journal_page_first o1659
_journal_paper_doi 10.1107/S1600536810022257
_journal_volume 66
_journal_year 2010
_chemical_formula_iupac 'C20 H18 N4 O4'
_chemical_formula_moiety 'C20 H18 N4 O4'
_chemical_formula_sum 'C20 H18 N4 O4'
_chemical_formula_weight 378.38
_chemical_name_systematic
;
(<i>E</i>)-<i>N</i>'-(3-Nitrobenzylidene)-4-(8-quinolyloxy)butanohydrazide
;
_space_group_IT_number 2
_symmetry_cell_setting triclinic
_symmetry_space_group_name_Hall '-P 1'
_symmetry_space_group_name_H-M 'P -1'
_atom_sites_solution_hydrogens geom
_atom_sites_solution_primary direct
_atom_sites_solution_secondary difmap
_audit_creation_method SHELXL-97
_cell_angle_alpha 100.595(3)
_cell_angle_beta 91.968(3)
_cell_angle_gamma 101.898(4)
_cell_formula_units_Z 2
_cell_length_a 8.3664(12)
_cell_length_b 10.4882(15)
_cell_length_c 11.5855(16)
_cell_measurement_reflns_used 1258
_cell_measurement_temperature 296(2)
_cell_measurement_theta_max 24.05
_cell_measurement_theta_min 2.43
_cell_volume 975.0(2)
_computing_cell_refinement '<i>SAINT</i> (Bruker, 2007)'
_computing_data_collection '<i>SMART</i> (Bruker, 2007)'
_computing_data_reduction '<i>SAINT</i> (Bruker, 2007)'
_computing_molecular_graphics '<i>SHELXTL</i> (Sheldrick, 2008)'
_computing_publication_material '<i>SHELXTL</i> (Sheldrick, 2008)'
_computing_structure_refinement '<i>SHELXL97</i> (Sheldrick, 2008)'
_computing_structure_solution '<i>SHELXS97</i> (Sheldrick, 2008)'
_diffrn_ambient_temperature 296(2)
_diffrn_measured_fraction_theta_full 0.989
_diffrn_measured_fraction_theta_max 0.989
_diffrn_measurement_device_type 'Bruker SMART CCD'
_diffrn_measurement_method '\f and \w scans'
_diffrn_radiation_monochromator graphite
_diffrn_radiation_source 'fine-focus sealed tube'
_diffrn_radiation_type MoK\a
_diffrn_radiation_wavelength 0.71073
_diffrn_reflns_av_R_equivalents 0.0226
_diffrn_reflns_av_sigmaI/netI 0.0525
_diffrn_reflns_limit_h_max 9
_diffrn_reflns_limit_h_min -9
_diffrn_reflns_limit_k_max 11
_diffrn_reflns_limit_k_min -12
_diffrn_reflns_limit_l_max 12
_diffrn_reflns_limit_l_min -13
_diffrn_reflns_number 5434
_diffrn_reflns_theta_full 25.05
_diffrn_reflns_theta_max 25.05
_diffrn_reflns_theta_min 1.79
_diffrn_standards_number 0
_exptl_absorpt_coefficient_mu 0.092
_exptl_absorpt_correction_T_max 0.986
_exptl_absorpt_correction_T_min 0.983
_exptl_absorpt_correction_type multi-scan
_exptl_absorpt_process_details '(SADABS; Sheldrick, 1996)'
_exptl_crystal_colour yellow
_exptl_crystal_density_diffrn 1.289
_exptl_crystal_density_method 'not measured'
_exptl_crystal_description block
_exptl_crystal_F_000 396
_exptl_crystal_size_max 0.19
_exptl_crystal_size_mid 0.17
_exptl_crystal_size_min 0.15
_refine_diff_density_max 0.450
_refine_diff_density_min -0.262
_refine_ls_extinction_method none
_refine_ls_goodness_of_fit_ref 1.078
_refine_ls_hydrogen_treatment constr
_refine_ls_matrix_type full
_refine_ls_number_parameters 253
_refine_ls_number_reflns 3409
_refine_ls_number_restraints 0
_refine_ls_restrained_S_all 1.078
_refine_ls_R_factor_all 0.1182
_refine_ls_R_factor_gt 0.0647
_refine_ls_shift/su_max 0.000
_refine_ls_shift/su_mean 0.000
_refine_ls_structure_factor_coef Fsqd
_refine_ls_weighting_details 'calc w=1/[\s^2^(Fo^2^)+(0.1425P)^2^+0.1889P] where P=(Fo^2^+2Fc^2^)/3'
_refine_ls_weighting_scheme calc
_refine_ls_wR_factor_gt 0.1910
_refine_ls_wR_factor_ref 0.2675
_reflns_number_gt 1926
_reflns_number_total 3409
_reflns_threshold_expression I>2\s(I)
_cod_data_source_file hb5488.cif
_cod_data_source_block I
_cod_database_code 2226481
_cod_database_fobs_code 2226481

loop_
_symmetry_equiv_pos_as_xyz
'x, y, z'
'-x, -y, -z'

loop_
_atom_site_type_symbol
_atom_site_label
_atom_site_fract_x
_atom_site_fract_y
_atom_site_fract_z
_atom_site_U_iso_or_equiv
_atom_site_adp_type
_atom_site_calc_flag
_atom_site_refinement_flags
_atom_site_occupancy
_atom_site_disorder_assembly
_atom_site_disorder_group
O O1 0.2886(3) -0.1013(3) 0.68540(19) 0.0613(8) Uani d . 1 . .
O O2 0.2305(4) -0.0360(3) 1.0959(2) 0.0740(9) Uani d . 1 . .
O O3 0.8883(6) 0.6809(5) 0.8111(4) 0.1341(17) Uani d . 1 . .
O O4 0.6888(6) 0.5092(4) 0.7739(3) 0.1053(12) Uani d . 1 . .
N N1 0.5334(4) -0.2125(3) 0.6100(2) 0.0625(9) Uani d . 1 . .
N N2 0.4230(4) 0.1503(3) 1.1241(3) 0.0642(9) Uani d . 1 . .
H H2A 0.4367 0.1491 1.1978 0.077 Uiso calc R 1 . .
N N3 0.5149(4) 0.2515(3) 1.0792(3) 0.0566(8) Uani d . 1 . .
C C1 0.6550(6) -0.2666(5) 0.5723(4) 0.0872(15) Uani d . 1 . .
H H1 0.7215 -0.2894 0.6277 0.105 Uiso calc R 1 . .
C C2 0.6912(7) -0.2923(6) 0.4538(4) 0.0991(17) Uani d . 1 . .
H H2 0.7791 -0.3306 0.4316 0.119 Uiso calc R 1 . .
C C3 0.5935(6) -0.2595(5) 0.3724(4) 0.0786(13) Uani d . 1 . .
H H3 0.6141 -0.2765 0.2933 0.094 Uiso calc R 1 . .
C C4 0.4625(5) -0.2005(4) 0.4064(3) 0.0592(10) Uani d . 1 . .
C C5 0.3618(6) -0.1590(4) 0.3276(3) 0.0685(12) Uani d . 1 . .
H H5 0.3790 -0.1723 0.2478 0.082 Uiso calc R 1 . .
C C6 0.2416(6) -0.1004(4) 0.3671(3) 0.0711(12) Uani d . 1 . .
H H6 0.1778 -0.0709 0.3147 0.085 Uiso calc R 1 . .
C C7 0.2099(5) -0.0826(4) 0.4869(3) 0.0670(11) Uani d . 1 . .
H H7 0.1221 -0.0456 0.5119 0.080 Uiso calc R 1 . .
C C8 0.3055(5) -0.1187(4) 0.5660(3) 0.0558(10) Uani d . 1 . .
C C9 0.4356(5) -0.1781(4) 0.5281(3) 0.0524(9) Uani d . 1 . .
C C10 0.1507(5) -0.0514(5) 0.7282(3) 0.0621(10) Uani d . 1 . .
H H10A 0.0496 -0.1098 0.6910 0.074 Uiso calc R 1 . .
H H10B 0.1552 0.0363 0.7112 0.074 Uiso calc R 1 . .
C C11 0.1582(5) -0.0454(4) 0.8588(3) 0.0617(11) Uani d . 1 . .
H H11A 0.0553 -0.0295 0.8878 0.074 Uiso calc R 1 . .
H H11B 0.1703 -0.1309 0.8740 0.074 Uiso calc R 1 . .
C C12 0.2951(5) 0.0599(4) 0.9259(3) 0.0560(10) Uani d . 1 . .
H H12A 0.2762 0.1465 0.9191 0.067 Uiso calc R 1 . .
H H12B 0.3971 0.0506 0.8913 0.067 Uiso calc R 1 . .
C C13 0.3110(5) 0.0523(4) 1.0542(3) 0.0507(9) Uani d . 1 . .
C C14 0.6227(5) 0.3359(4) 1.1503(3) 0.0624(10) Uani d . 1 . .
H H14 0.6351 0.3263 1.2282 0.075 Uiso calc R 1 . .
C C15 0.7263(5) 0.4469(4) 1.1114(3) 0.0629(11) Uani d . 1 . .
C C16 0.7079(5) 0.4681(4) 0.9964(3) 0.0597(10) Uani d . 1 . .
H H16 0.6269 0.4117 0.9428 0.072 Uiso calc R 1 . .
C C17 0.8108(5) 0.5730(4) 0.9636(4) 0.0637(11) Uani d . 1 . .
C C18 0.9289(6) 0.6604(4) 1.0400(5) 0.0755(13) Uani d . 1 . .
H H18 0.9950 0.7321 1.0160 0.091 Uiso calc R 1 . .
C C19 0.9478(6) 0.6398(5) 1.1533(5) 0.0840(14) Uani d . 1 . .
H H19 1.0292 0.6964 1.2064 0.101 Uiso calc R 1 . .
C C20 0.8451(6) 0.5343(5) 1.1875(4) 0.0761(13) Uani d . 1 . .
H H20 0.8571 0.5224 1.2646 0.091 Uiso calc R 1 . .
N N4 0.7921(6) 0.5887(4) 0.8403(4) 0.0813(11) Uani d . 1 . .

loop_
_atom_site_aniso_label
_atom_site_aniso_U_11
_atom_site_aniso_U_22
_atom_site_aniso_U_33
_atom_site_aniso_U_12
_atom_site_aniso_U_13
_atom_site_aniso_U_23
O1 0.0655(17) 0.0903(19) 0.0358(12) 0.0323(15) 0.0088(11) 0.0135(12)
O2 0.077(2) 0.095(2) 0.0570(16) 0.0159(17) 0.0094(14) 0.0357(16)
O3 0.118(3) 0.132(3) 0.157(4) -0.016(3) -0.020(3) 0.094(3)
O4 0.135(3) 0.091(2) 0.082(2) -0.001(2) -0.010(2) 0.030(2)
N1 0.069(2) 0.087(2) 0.0414(16) 0.0367(19) 0.0070(15) 0.0150(16)
N2 0.076(2) 0.081(2) 0.0409(16) 0.020(2) 0.0077(16) 0.0199(16)
N3 0.062(2) 0.068(2) 0.0473(17) 0.0246(17) 0.0096(15) 0.0160(16)
C1 0.105(4) 0.119(4) 0.056(2) 0.064(3) 0.011(2) 0.020(2)
C2 0.114(4) 0.135(5) 0.065(3) 0.070(4) 0.018(3) 0.010(3)
C3 0.082(3) 0.106(3) 0.047(2) 0.031(3) 0.011(2) 0.001(2)
C4 0.064(3) 0.071(3) 0.0405(19) 0.011(2) 0.0023(17) 0.0085(17)
C5 0.087(3) 0.078(3) 0.0318(18) 0.002(2) -0.0028(19) 0.0081(18)
C6 0.081(3) 0.086(3) 0.044(2) 0.013(3) -0.013(2) 0.013(2)
C7 0.065(3) 0.092(3) 0.047(2) 0.029(2) -0.0074(18) 0.009(2)
C8 0.067(3) 0.067(2) 0.0328(17) 0.017(2) -0.0001(16) 0.0066(16)
C9 0.057(2) 0.065(2) 0.0346(17) 0.0117(19) 0.0013(15) 0.0093(16)
C10 0.046(2) 0.085(3) 0.055(2) 0.013(2) 0.0090(17) 0.013(2)
C11 0.049(2) 0.090(3) 0.050(2) 0.020(2) 0.0113(17) 0.014(2)
C12 0.067(3) 0.072(2) 0.0379(18) 0.032(2) 0.0137(17) 0.0140(17)
C13 0.046(2) 0.067(2) 0.047(2) 0.0224(19) 0.0096(17) 0.0211(19)
C14 0.064(3) 0.079(3) 0.049(2) 0.024(2) 0.0043(19) 0.012(2)
C15 0.060(3) 0.073(3) 0.059(2) 0.030(2) 0.0037(19) 0.002(2)
C16 0.064(3) 0.056(2) 0.061(2) 0.024(2) 0.0003(19) 0.0053(18)
C17 0.064(3) 0.057(2) 0.078(3) 0.030(2) 0.006(2) 0.014(2)
C18 0.066(3) 0.054(3) 0.104(4) 0.018(2) 0.011(3) 0.000(2)
C19 0.066(3) 0.082(3) 0.088(4) 0.016(3) -0.005(2) -0.021(3)
C20 0.072(3) 0.083(3) 0.065(3) 0.019(3) 0.005(2) -0.007(2)
N4 0.087(3) 0.070(3) 0.097(3) 0.022(2) 0.005(2) 0.035(2)

loop_
_atom_type_symbol
_atom_type_description
_atom_type_scat_dispersion_real
_atom_type_scat_dispersion_imag
_atom_type_scat_source
C C 0.0033 0.0016 'International Tables Vol C Tables 4.2.6.8 and 6.1.1.4'
H H 0.0000 0.0000 'International Tables Vol C Tables 4.2.6.8 and 6.1.1.4'
N N 0.0061 0.0033 'International Tables Vol C Tables 4.2.6.8 and 6.1.1.4'
O O 0.0106 0.0060 'International Tables Vol C Tables 4.2.6.8 and 6.1.1.4'

loop_
_geom_angle_atom_site_label_1
_geom_angle_atom_site_label_2
_geom_angle_atom_site_label_3
_geom_angle_site_symmetry_1
_geom_angle_site_symmetry_3
_geom_angle
_geom_angle_publ_flag
C8 O1 C10 . . 117.5(3) ?
C1 N1 C9 . . 117.9(3) ?
C13 N2 N3 . . 120.9(3) ?
C13 N2 H2A . . 119.5 ?
N3 N2 H2A . . 119.5 ?
C14 N3 N2 . . 116.6(3) ?
N1 C1 C2 . . 124.3(4) ?
N1 C1 H1 . . 117.9 ?
C2 C1 H1 . . 117.9 ?
C3 C2 C1 . . 118.0(4) ?
C3 C2 H2 . . 121.0 ?
C1 C2 H2 . . 121.0 ?
C2 C3 C4 . . 120.8(4) ?
C2 C3 H3 . . 119.6 ?
C4 C3 H3 . . 119.6 ?
C3 C4 C5 . . 123.5(3) ?
C3 C4 C9 . . 117.2(3) ?
C5 C4 C9 . . 119.2(4) ?
C6 C5 C4 . . 120.1(3) ?
C6 C5 H5 . . 119.9 ?
C4 C5 H5 . . 119.9 ?
C5 C6 C7 . . 121.0(4) ?
C5 C6 H6 . . 119.5 ?
C7 C6 H6 . . 119.5 ?
C8 C7 C6 . . 120.8(4) ?
C8 C7 H7 . . 119.6 ?
C6 C7 H7 . . 119.6 ?
C7 C8 O1 . . 125.3(3) ?
C7 C8 C9 . . 119.8(3) ?
O1 C8 C9 . . 114.9(3) ?
N1 C9 C8 . . 119.1(3) ?
N1 C9 C4 . . 121.9(3) ?
C8 C9 C4 . . 119.0(3) ?
O1 C10 C11 . . 107.0(3) ?
O1 C10 H10A . . 110.3 ?
C11 C10 H10A . . 110.3 ?
O1 C10 H10B . . 110.3 ?
C11 C10 H10B . . 110.3 ?
H10A C10 H10B . . 108.6 ?
C12 C11 C10 . . 114.0(3) ?
C12 C11 H11A . . 108.8 ?
C10 C11 H11A . . 108.8 ?
C12 C11 H11B . . 108.8 ?
C10 C11 H11B . . 108.8 ?
H11A C11 H11B . . 107.7 ?
C11 C12 C13 . . 112.4(3) ?
C11 C12 H12A . . 109.1 ?
C13 C12 H12A . . 109.1 ?
C11 C12 H12B . . 109.1 ?
C13 C12 H12B . . 109.1 ?
H12A C12 H12B . . 107.9 ?
O2 C13 N2 . . 119.8(3) ?
O2 C13 C12 . . 123.5(4) ?
N2 C13 C12 . . 116.6(3) ?
N3 C14 C15 . . 120.9(4) ?
N3 C14 H14 . . 119.6 ?
C15 C14 H14 . . 119.6 ?
C20 C15 C16 . . 118.1(4) ?
C20 C15 C14 . . 120.4(4) ?
C16 C15 C14 . . 121.5(4) ?
C17 C16 C15 . . 119.2(4) ?
C17 C16 H16 . . 120.4 ?
C15 C16 H16 . . 120.4 ?
C18 C17 C16 . . 122.5(4) ?
C18 C17 N4 . . 119.9(4) ?
C16 C17 N4 . . 117.6(4) ?
C17 C18 C19 . . 118.5(5) ?
C17 C18 H18 . . 120.7 ?
C19 C18 H18 . . 120.7 ?
C18 C19 C20 . . 119.6(4) ?
C18 C19 H19 . . 120.2 ?
C20 C19 H19 . . 120.2 ?
C15 C20 C19 . . 122.1(4) ?
C15 C20 H20 . . 118.9 ?
C19 C20 H20 . . 118.9 ?
O4 N4 O3 . . 124.2(4) ?
O4 N4 C17 . . 118.8(4) ?
O3 N4 C17 . . 116.9(5) ?

loop_
_geom_bond_atom_site_label_1
_geom_bond_atom_site_label_2
_geom_bond_site_symmetry_2
_geom_bond_distance
_geom_bond_publ_flag
O1 C8 . 1.378(4) ?
O1 C10 . 1.429(4) ?
O2 C13 . 1.214(4) ?
O3 N4 . 1.231(5) ?
O4 N4 . 1.207(5) ?
N1 C1 . 1.313(5) ?
N1 C9 . 1.377(4) ?
N2 C13 . 1.355(5) ?
N2 N3 . 1.372(4) ?
N2 H2A . 0.8600 ?
N3 C14 . 1.276(5) ?
C1 C2 . 1.406(6) ?
C1 H1 . 0.9300 ?
C2 C3 . 1.363(6) ?
C2 H2 . 0.9300 ?
C3 C4 . 1.399(6) ?
C3 H3 . 0.9300 ?
C4 C5 . 1.407(5) ?
C4 C9 . 1.419(5) ?
C5 C6 . 1.334(6) ?
C5 H5 . 0.9300 ?
C6 C7 . 1.408(5) ?
C6 H6 . 0.9300 ?
C7 C8 . 1.350(5) ?
C7 H7 . 0.9300 ?
C8 C9 . 1.406(5) ?
C10 C11 . 1.501(5) ?
C10 H10A . 0.9700 ?
C10 H10B . 0.9700 ?
C11 C12 . 1.495(5) ?
C11 H11A . 0.9700 ?
C11 H11B . 0.9700 ?
C12 C13 . 1.505(5) ?
C12 H12A . 0.9700 ?
C12 H12B . 0.9700 ?
C14 C15 . 1.454(6) ?
C14 H14 . 0.9300 ?
C15 C20 . 1.368(6) ?
C15 C16 . 1.399(5) ?
C16 C17 . 1.372(5) ?
C16 H16 . 0.9300 ?
C17 C18 . 1.367(6) ?
C17 N4 . 1.474(6) ?
C18 C19 . 1.379(7) ?
C18 H18 . 0.9300 ?
C19 C20 . 1.382(6) ?
C19 H19 . 0.9300 ?
C20 H20 . 0.9300 ?

loop_
_geom_hbond_atom_site_label_D
_geom_hbond_atom_site_label_H
_geom_hbond_atom_site_label_A
_geom_hbond_site_symmetry_A
_geom_hbond_distance_DH
_geom_hbond_distance_HA
_geom_hbond_distance_DA
_geom_hbond_angle_DHA
N2 H2A N1 2_657 0.86 2.19 3.022(4) 162

loop_
_geom_torsion_atom_site_label_1
_geom_torsion_atom_site_label_2
_geom_torsion_atom_site_label_3
_geom_torsion_atom_site_label_4
_geom_torsion_site_symmetry_1
_geom_torsion_site_symmetry_2
_geom_torsion_site_symmetry_3
_geom_torsion_site_symmetry_4
_geom_torsion
_geom_torsion_publ_flag
C13 N2 N3 C14 . . . . -176.8(3) ?
C9 N1 C1 C2 . . . . -0.4(8) ?
N1 C1 C2 C3 . . . . -0.3(9) ?
C1 C2 C3 C4 . . . . 0.8(8) ?
C2 C3 C4 C5 . . . . 177.1(5) ?
C2 C3 C4 C9 . . . . -0.7(7) ?
C3 C4 C5 C6 . . . . -178.3(4) ?
C9 C4 C5 C6 . . . . -0.7(6) ?
C4 C5 C6 C7 . . . . -1.9(7) ?
C5 C6 C7 C8 . . . . 3.2(7) ?
C6 C7 C8 O1 . . . . 177.6(4) ?
C6 C7 C8 C9 . . . . -1.8(6) ?
C10 O1 C8 C7 . . . . 5.6(6) ?
C10 O1 C8 C9 . . . . -175.0(3) ?
C1 N1 C9 C8 . . . . -179.3(4) ?
C1 N1 C9 C4 . . . . 0.5(6) ?
C7 C8 C9 N1 . . . . 179.0(4) ?
O1 C8 C9 N1 . . . . -0.3(5) ?
C7 C8 C9 C4 . . . . -0.8(6) ?
O1 C8 C9 C4 . . . . 179.8(3) ?
C3 C4 C9 N1 . . . . 0.0(6) ?
C5 C4 C9 N1 . . . . -177.8(4) ?
C3 C4 C9 C8 . . . . 179.8(4) ?
C5 C4 C9 C8 . . . . 2.0(6) ?
C8 O1 C10 C11 . . . . 178.5(3) ?
O1 C10 C11 C12 . . . . 70.1(4) ?
C10 C11 C12 C13 . . . . -173.2(3) ?
N3 N2 C13 O2 . . . . -179.7(3) ?
N3 N2 C13 C12 . . . . 0.8(5) ?
C11 C12 C13 O2 . . . . 5.7(5) ?
C11 C12 C13 N2 . . . . -174.8(3) ?
N2 N3 C14 C15 . . . . -180.0(3) ?
N3 C14 C15 C20 . . . . -177.9(3) ?
N3 C14 C15 C16 . . . . 2.4(5) ?
C20 C15 C16 C17 . . . . 1.4(5) ?
C14 C15 C16 C17 . . . . -178.9(3) ?
C15 C16 C17 C18 . . . . -1.7(5) ?
C15 C16 C17 N4 . . . . 177.5(3) ?
C16 C17 C18 C19 . . . . 1.8(6) ?
N4 C17 C18 C19 . . . . -177.3(4) ?
C17 C18 C19 C20 . . . . -1.7(6) ?
C16 C15 C20 C19 . . . . -1.3(6) ?
C14 C15 C20 C19 . . . . 178.9(4) ?
C18 C19 C20 C15 . . . . 1.5(6) ?
C18 C17 N4 O4 . . . . 178.7(4) ?
C16 C17 N4 O4 . . . . -0.4(6) ?
C18 C17 N4 O3 . . . . 1.3(6) ?
C16 C17 N4 O3 . . . . -177.9(4) ?

loop_
_cod_related_entry_id
_cod_related_entry_database
_cod_related_entry_code
1 ChemSpider 24745295
